data_4000245
loop_
_publ_author_name
'Stephen Lee'
'Banglin Chen'
'Daniel C. Fredrickson'
'Francis J. DiSalvo'
'Emil Lobkovsky'
'Judith A. Adams'

_journal_name_full 'Chemistry of Materials'
_journal_paper_doi 10.1021/cm020651p
_journal_year 2003
_chemical_formula_sum 'C30 H27 I11.5 S6'
_chemical_formula_weight 2039.23
_space_group_IT_number 2
_symmetry_cell_setting triclinic
_symmetry_space_group_name_Hall '-P 1'
_symmetry_space_group_name_H-M 'P -1'
_atom_sites_solution_hydrogens geom
_atom_sites_solution_primary direct
_atom_sites_solution_secondary difmap
_cell_angle_alpha 107.217(6)
_cell_angle_beta 95.966(6)
_cell_angle_gamma 94.088(6)
_cell_formula_units_Z 2
_cell_length_a 10.845(2)
_cell_length_b 12.758(2)
_cell_length_c 17.660(3)
_cell_measurement_temperature 173(2)
_cell_volume 2307.9(7)
_diffrn_ambient_temperature 173(2)
_diffrn_measurement_device_type 'Bruker 1K CCD area detector'
_diffrn_measurement_method '0.3 deg. omega scans'
_diffrn_radiation_monochromator graphite
_diffrn_radiation_source 'fine-focus sealed tube'
_diffrn_radiation_type MoK\a
_diffrn_radiation_wavelength 0.71073
_diffrn_reflns_av_R_equivalents 0.0487
_diffrn_reflns_av_sigmaI/netI 0.0759
_diffrn_reflns_limit_h_max 12
_diffrn_reflns_limit_h_min -13
_diffrn_reflns_limit_k_max 15
_diffrn_reflns_limit_k_min -15
_diffrn_reflns_limit_l_max 22
_diffrn_reflns_limit_l_min -21
_diffrn_reflns_number 18671
_diffrn_reflns_theta_max 26.37
_diffrn_reflns_theta_min 2.12
_exptl_absorpt_coefficient_mu 8.012
_exptl_absorpt_correction_T_max 0.6901
_exptl_absorpt_correction_T_min 0.1973
_exptl_absorpt_correction_type SADABS
_exptl_crystal_colour black
_exptl_crystal_density_diffrn 2.934
_exptl_crystal_density_meas ?
_exptl_crystal_density_method 'not measured'
_exptl_crystal_description 'flat rod'
_exptl_crystal_F_000 1825
_exptl_crystal_size_max 0.30
_exptl_crystal_size_mid 0.15
_exptl_crystal_size_min 0.05
_refine_ls_extinction_coef ?
_refine_ls_extinction_method none
_refine_ls_goodness_of_fit_ref 1.040
_refine_ls_hydrogen_treatment mixed
_refine_ls_matrix_type full
_refine_ls_number_parameters 430
_refine_ls_number_reflns 9232
_refine_ls_number_restraints 0
_refine_ls_restrained_S_all 1.040
_refine_ls_R_factor_all 0.0925
_refine_ls_R_factor_gt 0.0595
_refine_ls_shift/su_max 0.031
_refine_ls_shift/su_mean 0.005
_refine_ls_structure_factor_coef Fsqd
_refine_ls_weighting_details 'calc w=1/[\s^2^(Fo^2^)+(0.0702P)^2^+0.0000P] where P=(Fo^2^+2Fc^2^)/3'
_refine_ls_weighting_scheme calc
_refine_ls_wR_factor_gt 0.1308
_refine_ls_wR_factor_ref 0.1431
_reflns_number_gt 6503
_reflns_number_total 9232
_reflns_threshold_expression >2sigma(I)
_cod_depositor_comments
;
The following automatic conversions were performed:
'_symmetry_cell_setting' value 'Triclinic' changed to 'triclinic'
according to '/home/saulius/struct/CIF-dictionaries/cif_core.dic'
dictionary named 'cif_core.dic' version 2.4.1 from 2010-06-29.

Automatic conversion script
Id: cif_fix_enum 1527 2010-12-29 10:47:43Z saulius 
;
_cod_original_sg_symbol_H-M P-1
_cod_original_formula_sum 'C30 H27 I11.50 S6'
_cod_database_code 4000245

loop_
_symmetry_equiv_pos_as_xyz
'x, y, z'
'-x, -y, -z'

loop_
_atom_site_label
_atom_site_type_symbol
_atom_site_fract_x
_atom_site_fract_y
_atom_site_fract_z
_atom_site_U_iso_or_equiv
_atom_site_adp_type
_atom_site_occupancy
_atom_site_symmetry_multiplicity
_atom_site_calc_flag
_atom_site_refinement_flags
_atom_site_disorder_assembly
_atom_site_disorder_group
I1 I 0.0000 0.0000 0.0000 0.0267(2) Uani 1 2 d S . .
I2 I 0.24958(7) 0.06696(6) 0.09158(4) 0.02700(18) Uani 1 1 d . . .
I3 I 0.00470(8) 0.18292(7) 0.23548(5) 0.0355(2) Uani 1 1 d . . .
I4 I -0.08448(7) 0.29645(6) 0.38112(5) 0.0309(2) Uani 1 1 d . . .
I5 I -0.17633(8) 0.41692(7) 0.53424(5) 0.0363(2) Uani 1 1 d . . .
I6 I -0.33851(7) 0.06727(6) 0.07587(4) 0.02549(18) Uani 1 1 d . . .
I7 I -0.40139(7) 0.18113(6) 0.22178(5) 0.03034(19) Uani 1 1 d . . .
I8 I 0.28480(9) 0.26330(7) 0.32856(5) 0.0379(2) Uani 1 1 d . . .
I9 I 0.51705(9) 0.33424(7) 0.41970(5) 0.0380(2) Uani 1 1 d . . .
I10 I 0.14160(8) 0.79275(7) 0.40066(5) 0.0388(2) Uani 1 1 d . . .
I11 I 0.12162(10) 0.98205(8) 0.35789(7) 0.0586(3) Uani 1 1 d . . .
I12 I -1.49615(9) -0.09828(9) -0.48374(6) 0.0595(3) Uani 1 1 d . . .
S1 S -0.2041(3) 0.5790(2) 0.36873(18) 0.0312(7) Uani 1 1 d . . .
S2 S -0.2305(3) 0.9454(2) 0.26845(19) 0.0329(7) Uani 1 1 d . . .
S3 S -0.1469(3) 0.6162(2) -0.13510(17) 0.0281(7) Uani 1 1 d . . .
S4 S -0.1463(3) 0.2435(2) -0.03943(18) 0.0301(7) Uani 1 1 d . . .
S5 S -0.5296(3) 0.4846(2) 0.25359(17) 0.0281(7) Uani 1 1 d . . .
S6 S -0.5388(3) 0.8530(2) 0.15271(18) 0.0289(7) Uani 1 1 d . . .
C1 C -0.2112(10) 0.6426(8) 0.2949(6) 0.021(2) Uani 1 1 d . . .
C2 C -0.2191(10) 0.7549(9) 0.3109(6) 0.023(2) Uani 1 1 d . . .
H2A H -0.2248 0.7983 0.3641 0.028 Uiso 1 1 calc R . .
C3 C -0.2189(9) 0.8056(8) 0.2518(6) 0.019(2) Uani 1 1 d . . .
C4 C -0.2091(10) 0.7421(8) 0.1710(6) 0.021(2) Uani 1 1 d . . .
C5 C -0.2037(10) 0.7878(8) 0.1094(7) 0.025(3) Uani 1 1 d . . .
H5A H -0.2101 0.8646 0.1203 0.030 Uiso 1 1 calc R . .
C6 C -0.1896(11) 0.7269(9) 0.0335(7) 0.028(3) Uani 1 1 d . . .
H6A H -0.1866 0.7623 -0.0067 0.034 Uiso 1 1 calc R . .
C7 C -0.1796(9) 0.6143(8) 0.0138(6) 0.021(2) Uani 1 1 d . . .
C8 C -0.1596(10) 0.5475(9) -0.0649(6) 0.020(2) Uani 1 1 d . . .
C9 C -0.1505(10) 0.4359(9) -0.0795(6) 0.025(3) Uani 1 1 d . . .
H9A H -0.1370 0.3932 -0.1314 0.030 Uiso 1 1 calc R . .
C10 C -0.1603(9) 0.3842(8) -0.0217(6) 0.021(2) Uani 1 1 d . . .
C11 C -0.1795(9) 0.4463(8) 0.0589(6) 0.018(2) Uani 1 1 d . . .
C12 C -0.1870(10) 0.3978(9) 0.1191(6) 0.024(2) Uani 1 1 d . . .
H12A H -0.1821 0.3208 0.1079 0.028 Uiso 1 1 calc R . .
C13 C -0.2015(10) 0.4601(8) 0.1944(6) 0.023(2) Uani 1 1 d . . .
H13A H -0.2087 0.4247 0.2343 0.028 Uiso 1 1 calc R . .
C14 C -0.2064(9) 0.5743(9) 0.2150(6) 0.020(2) Uani 1 1 d . . .
C15 C -0.2024(9) 0.6256(8) 0.1545(6) 0.018(2) Uani 1 1 d . . .
C16 C -0.1864(9) 0.5610(8) 0.0750(6) 0.020(2) Uani 1 1 d . . .
C17 C -0.2044(12) 0.6906(10) 0.4592(7) 0.038(3) Uani 1 1 d . . .
H17A H -0.2004 0.6618 0.5049 0.057 Uiso 1 1 calc R . .
H17B H -0.2810 0.7263 0.4558 0.057 Uiso 1 1 calc R . .
H17C H -0.1320 0.7447 0.4662 0.057 Uiso 1 1 calc R . .
C18 C -0.2318(13) 0.9993(10) 0.3747(7) 0.043(3) Uani 1 1 d . . .
H18A H -0.2388 1.0788 0.3893 0.064 Uiso 1 1 calc R . .
H18B H -0.1543 0.9863 0.4026 0.064 Uiso 1 1 calc R . .
H18C H -0.3030 0.9622 0.3899 0.064 Uiso 1 1 calc R . .
C19 C -0.1292(11) 0.5075(9) -0.2246(6) 0.030(3) Uani 1 1 d . . .
H19A H -0.1209 0.5388 -0.2685 0.045 Uiso 1 1 calc R . .
H19B H -0.2027 0.4527 -0.2389 0.045 Uiso 1 1 calc R . .
H19C H -0.0545 0.4720 -0.2150 0.045 Uiso 1 1 calc R . .
C20 C -0.1191(11) 0.1987(9) -0.1410(7) 0.034(3) Uani 1 1 d . . .
H20A H -0.1102 0.1195 -0.1570 0.051 Uiso 1 1 calc R . .
H20B H -0.0426 0.2393 -0.1472 0.051 Uiso 1 1 calc R . .
H20C H -0.1897 0.2124 -0.1749 0.051 Uiso 1 1 calc R . .
C21 C -0.5284(9) 0.5494(8) 0.1797(6) 0.018(2) Uani 1 1 d . . .
C22 C -0.5331(10) 0.6624(9) 0.1934(6) 0.025(3) Uani 1 1 d . . .
H22A H -0.5410 0.7063 0.2461 0.030 Uiso 1 1 calc R . .
C23 C -0.5271(9) 0.7136(8) 0.1369(6) 0.020(2) Uani 1 1 d . . .
C24 C -0.5127(9) 0.6479(8) 0.0564(6) 0.018(2) Uani 1 1 d . . .
C25 C -0.5032(10) 0.6961(9) -0.0061(6) 0.024(2) Uani 1 1 d . . .
H25A H -0.5075 0.7731 0.0043 0.029 Uiso 1 1 calc R . .
C26 C -0.4880(10) 0.6329(9) -0.0802(6) 0.026(3) Uani 1 1 d . . .
H26A H -0.4793 0.6679 -0.1202 0.031 Uiso 1 1 calc R . .
C27 C -0.4844(10) 0.5184(8) -0.1010(6) 0.021(2) Uani 1 1 d . . .
C28 C -0.5064(9) 0.5332(8) 0.0397(5) 0.014(2) Uani 1 1 d . . .
C30 C -0.5392(12) 0.5966(10) 0.3433(6) 0.037(3) Uani 1 1 d . . .
H30A H -0.5406 0.5676 0.3888 0.056 Uiso 1 1 calc R . .
H30B H -0.6157 0.6312 0.3364 0.056 Uiso 1 1 calc R . .
H30C H -0.4667 0.6514 0.3533 0.056 Uiso 1 1 calc R . .
C31 C -0.5629(13) 0.9045(10) 0.2571(7) 0.040(3) Uani 1 1 d . . .
H31A H -0.5711 0.9837 0.2712 0.059 Uiso 1 1 calc R . .
H31B H -0.4914 0.8920 0.2909 0.059 Uiso 1 1 calc R . .
H31C H -0.6390 0.8655 0.2654 0.059 Uiso 1 1 calc R . .

loop_
_atom_site_aniso_label
_atom_site_aniso_U_11
_atom_site_aniso_U_22
_atom_site_aniso_U_33
_atom_site_aniso_U_23
_atom_site_aniso_U_13
_atom_site_aniso_U_12
I1 0.0352(6) 0.0250(5) 0.0256(6) 0.0131(4) 0.0096(5) 0.0088(4)
I2 0.0324(4) 0.0256(4) 0.0247(4) 0.0097(3) 0.0036(3) 0.0055(3)
I3 0.0372(5) 0.0399(5) 0.0303(4) 0.0116(4) 0.0093(4) -0.0009(4)
I4 0.0298(4) 0.0310(4) 0.0340(4) 0.0160(3) -0.0008(3) -0.0015(3)
I5 0.0425(5) 0.0372(5) 0.0307(4) 0.0106(4) 0.0101(4) 0.0049(4)
I6 0.0264(4) 0.0256(4) 0.0277(4) 0.0137(3) 0.0021(3) 0.0020(3)
I7 0.0347(4) 0.0308(4) 0.0302(4) 0.0139(3) 0.0086(3) 0.0081(3)
I8 0.0573(6) 0.0318(4) 0.0293(4) 0.0116(3) 0.0200(4) 0.0050(4)
I9 0.0537(5) 0.0333(4) 0.0285(4) 0.0101(3) 0.0131(4) 0.0016(4)
I10 0.0300(4) 0.0425(5) 0.0413(5) 0.0086(4) 0.0073(4) 0.0020(4)
I11 0.0592(6) 0.0489(6) 0.0789(8) 0.0283(5) 0.0270(6) 0.0148(5)
I12 0.0457(6) 0.0597(6) 0.0589(6) -0.0047(5) -0.0019(5) 0.0227(5)
S1 0.0421(18) 0.0323(16) 0.0277(16) 0.0191(13) 0.0093(14) 0.0103(13)
S2 0.0423(18) 0.0215(14) 0.0360(17) 0.0093(13) 0.0102(14) 0.0009(13)
S3 0.0401(17) 0.0266(15) 0.0224(15) 0.0132(12) 0.0093(13) 0.0034(13)
S4 0.0393(17) 0.0203(14) 0.0361(17) 0.0146(12) 0.0106(14) 0.0046(12)
S5 0.0343(16) 0.0314(15) 0.0258(15) 0.0180(13) 0.0085(13) 0.0041(13)
S6 0.0385(17) 0.0204(14) 0.0312(16) 0.0107(12) 0.0109(13) 0.0044(12)
C1 0.026(6) 0.022(5) 0.021(6) 0.014(4) 0.010(5) 0.001(4)
C2 0.023(6) 0.032(6) 0.016(5) 0.008(5) 0.008(5) 0.006(5)
C3 0.017(5) 0.013(5) 0.029(6) 0.006(4) 0.007(5) -0.001(4)
C4 0.023(5) 0.020(5) 0.025(6) 0.014(5) 0.008(5) 0.001(4)
C5 0.027(6) 0.015(5) 0.037(7) 0.013(5) 0.005(5) 0.002(4)
C6 0.035(7) 0.029(6) 0.024(6) 0.013(5) 0.001(5) 0.003(5)
C7 0.021(5) 0.020(5) 0.020(6) 0.008(4) 0.003(4) -0.007(4)
C8 0.021(5) 0.027(6) 0.016(5) 0.016(4) 0.003(4) -0.004(4)
C9 0.022(6) 0.033(6) 0.018(6) 0.006(5) 0.007(5) -0.001(5)
C10 0.014(5) 0.022(5) 0.031(6) 0.014(5) 0.001(5) 0.001(4)
C11 0.013(5) 0.023(5) 0.024(6) 0.015(5) 0.003(4) 0.001(4)
C12 0.028(6) 0.023(6) 0.025(6) 0.014(5) 0.011(5) 0.002(5)
C13 0.032(6) 0.023(6) 0.019(6) 0.014(5) 0.002(5) -0.003(5)
C14 0.011(5) 0.027(6) 0.028(6) 0.018(5) 0.005(4) 0.004(4)
C15 0.019(5) 0.023(5) 0.013(5) 0.010(4) 0.004(4) -0.003(4)
C16 0.017(5) 0.019(5) 0.025(6) 0.012(4) 0.002(4) 0.000(4)
C17 0.047(8) 0.048(8) 0.026(7) 0.022(6) 0.000(6) 0.006(6)
C18 0.064(9) 0.026(6) 0.043(8) 0.013(6) 0.028(7) -0.004(6)
C19 0.034(7) 0.041(7) 0.022(6) 0.018(5) 0.008(5) 0.002(5)
C20 0.037(7) 0.028(6) 0.039(7) 0.006(6) 0.024(6) 0.010(5)
C21 0.016(5) 0.019(5) 0.027(6) 0.019(4) 0.002(4) 0.004(4)
C22 0.019(5) 0.039(7) 0.016(5) 0.003(5) 0.004(5) 0.006(5)
C23 0.017(5) 0.020(5) 0.029(6) 0.015(5) 0.004(5) 0.002(4)
C24 0.016(5) 0.021(5) 0.019(5) 0.008(4) 0.006(4) 0.002(4)
C25 0.028(6) 0.024(6) 0.024(6) 0.011(5) 0.003(5) 0.003(5)
C26 0.031(6) 0.029(6) 0.022(6) 0.015(5) 0.000(5) 0.004(5)
C27 0.029(6) 0.022(5) 0.018(5) 0.015(4) 0.004(5) -0.004(5)
C28 0.016(5) 0.017(5) 0.010(5) 0.007(4) 0.000(4) 0.001(4)
C30 0.045(8) 0.050(8) 0.017(6) 0.012(6) 0.006(5) 0.005(6)
C31 0.051(8) 0.032(7) 0.037(7) 0.010(6) 0.014(6) -0.003(6)
